data_1562467
loop_
_publ_author_name
'Davern, Carolynn M.'
'Lowe, Brandon D.'
'Rosfi, Adam'
'Ison, Elon A.'
'Proulx, Caroline'

_publ_section_title
;
 Submonomer Synthesis of Peptoids Containing trans-inducing N-imino- and
 N-alkylamino-glycines
;
_journal_name_full 'Chemical Science'
_journal_paper_doi 10.1039/D1SC00717C
_journal_year 2021
_chemical_formula_moiety 'C17 H22 F3 N3 O2'
_chemical_formula_sum 'C17 H22 F3 N3 O2'
_chemical_formula_weight 357.37
_chemical_name_common BL-1-016
_space_group_crystal_system monoclinic
_space_group_IT_number 14
_space_group_name_Hall '-P 2ybc'
_space_group_name_H-M_alt 'P 1 21/c 1'
_atom_sites_solution_hydrogens mixed
_atom_sites_solution_primary dual
_atom_sites_solution_secondary difmap
_audit_update_record
;
2021-02-04 deposited with the CCDC.	2021-05-10 downloaded from the CCDC.
;
_cell_angle_alpha 90
_cell_angle_beta 95.1500(10)
_cell_angle_gamma 90
_cell_formula_units_Z 4
_cell_length_a 6.1398(2)
_cell_length_b 9.9741(3)
_cell_length_c 28.5440(9)
_cell_measurement_reflns_used 1092
_cell_measurement_temperature 100.(2)
_cell_measurement_theta_max 50.5945
_cell_measurement_theta_min 3.1008
_cell_volume 1740.95(9)
_computing_cell_refinement 'SAINT V8.40A (Bruker AXS Inc., 2018)'
_computing_data_collection 'Bruker Instrument Service, BIS, v.6.2.10 (Bruker AXS Inc., 2018)'
_computing_data_reduction 'SAINT V8.40A (Bruker AXS Inc., 2018)'
_computing_molecular_graphics 'shelXle (C.B. Huebschle, 2019)'
_computing_structure_refinement 'SHELXL-2018/3 (Sheldrick, 2015)'
_computing_structure_solution 'XT, VERSION 2014/5 (Sheldrick, 2015)'
_diffrn_ambient_temperature 100.(2)
_diffrn_detector_area_resol_mean 7.3910
_diffrn_measured_fraction_theta_full 0.998
_diffrn_measured_fraction_theta_max 0.998
_diffrn_measurement_device_type 'Bruker D8 VENTURE'
_diffrn_measurement_method 'phi and omega scans'
_diffrn_radiation_monochromator 'multilayer mirror'
_diffrn_radiation_type 'Cu K\a'
_diffrn_radiation_wavelength 1.54178
_diffrn_reflns_av_R_equivalents 0.0240
_diffrn_reflns_av_unetI/netI 0.0144
_diffrn_reflns_limit_h_max 7
_diffrn_reflns_limit_h_min -7
_diffrn_reflns_limit_k_max 12
_diffrn_reflns_limit_k_min -12
_diffrn_reflns_limit_l_max 36
_diffrn_reflns_limit_l_min -35
_diffrn_reflns_number 40369
_diffrn_reflns_theta_full 77.42
_diffrn_reflns_theta_max 77.42
_diffrn_reflns_theta_min 3.11
_diffrn_source 'microfocus sealed tube'
_diffrn_source_type 'Incoatec I\mS 3.0'
_exptl_absorpt_coefficient_mu 0.957
_exptl_absorpt_correction_T_max 0.90
_exptl_absorpt_correction_T_min 0.85
_exptl_absorpt_correction_type multi-scan
_exptl_absorpt_process_details
;
SADABS-2016/2 - Bruker AXS area detector scaling and absorption correction
(Bruker AXS Inc., 2016)
;
_exptl_crystal_colour colourless
_exptl_crystal_density_diffrn 1.363
_exptl_crystal_density_method 'not measured'
_exptl_crystal_description block
_exptl_crystal_F_000 752
_exptl_crystal_size_max 0.154
_exptl_crystal_size_mid 0.138
_exptl_crystal_size_min 0.110
_refine_diff_density_max 0.472
_refine_diff_density_min -0.435
_refine_ls_extinction_method none
_refine_ls_goodness_of_fit_ref 1.042
_refine_ls_hydrogen_treatment mixed
_refine_ls_matrix_type full
_refine_ls_number_parameters 230
_refine_ls_number_reflns 3695
_refine_ls_number_restraints 0
_refine_ls_restrained_S_all 1.042
_refine_ls_R_factor_all 0.0383
_refine_ls_R_factor_gt 0.0374
_refine_ls_shift/su_max 0.000
_refine_ls_shift/su_mean 0.000
_refine_ls_structure_factor_coef Fsqd
_refine_ls_weighting_details 'w=1/[\s^2^(Fo^2^)+(0.0401P)^2^+0.8963P] where P=(Fo^2^+2Fc^2^)/3'
_refine_ls_weighting_scheme calc
_refine_ls_wR_factor_gt 0.0915
_refine_ls_wR_factor_ref 0.0923
_reflns_number_gt 3584
_reflns_number_total 3695
_reflns_threshold_expression 'I > 2\s(I)'
_cod_data_source_file d1sc00717c3.cif
_cod_data_source_block rds999
_cod_depositor_comments
;
The following automatic conversions were performed:

data item '_exptl_absorpt_correction_type' value 'Multi-Scan' was
changed to 'multi-scan' in accordance with the
/home/data/users/saulius/crontab/automatic-downloads/rss-feeds/RSC/lib/dictionaries/cif_core.dic
dictionary named 'cif_core.dic' version 2.4.2 last updated on
2011-04-26.

Automatic conversion script
Id: cif_fix_values 7556 2019-12-06 15:28:31Z antanas 
;
_cod_database_code 1562467

loop_
_space_group_symop_operation_xyz
'x, y, z'
'-x, y+1/2, -z+1/2'
'-x, -y, -z'
'x, -y-1/2, z-1/2'

loop_
_atom_site_type_symbol
_atom_site_label
_atom_site_fract_x
_atom_site_fract_y
_atom_site_fract_z
_atom_site_U_iso_or_equiv
_atom_site_adp_type
_atom_site_calc_flag
_atom_site_refinement_flags_adp
_atom_site_refinement_flags_occupancy
_atom_site_refinement_flags_posn
_atom_site_occupancy
_atom_site_disorder_assembly
_atom_site_disorder_group
F F1 0.36962(14) 0.29110(10) 0.00529(3) 0.0429(2) Uani d . . . 1 . .
F F2 0.19380(18) 0.46563(10) 0.02196(3) 0.0564(3) Uani d . . . 1 . .
F F3 0.08718(14) 0.27111(12) 0.04327(3) 0.0514(3) Uani d . . . 1 . .
O O1 1.04805(12) 0.22792(8) 0.32461(3) 0.01987(17) Uani d . . . 1 . .
O O2 0.67065(13) 0.00174(8) 0.23334(3) 0.02235(18) Uani d . . . 1 . .
N N1 0.79150(14) 0.21425(9) 0.24395(3) 0.01609(19) Uani d . . . 1 . .
N N2 0.92536(15) 0.31734(9) 0.22818(3) 0.01744(19) Uani d . . . 1 . .
H H2 1.029(2) 0.3371(14) 0.2514(5) 0.021 Uiso d U . . 1 . .
N N3 0.77689(15) 0.26328(10) 0.37182(3) 0.0218(2) Uani d . . . 1 . .
C C1 0.85213(17) 0.24123(10) 0.32961(4) 0.0162(2) Uani d . . . 1 . .
C C2 0.68295(17) 0.23317(11) 0.28673(4) 0.0171(2) Uani d . . . 1 . .
H H2A 0.581987 0.15744 0.290679 0.021 Uiso calc U . R 1 . .
H H2B 0.595824 0.3168 0.284278 0.021 Uiso calc U . R 1 . .
C C3 0.78046(17) 0.09605(11) 0.22052(4) 0.0165(2) Uani d . . . 1 . .
C C4 0.90945(19) 0.08383(11) 0.17818(4) 0.0216(2) Uani d . . . 1 . .
H H4A 1.063884 0.103002 0.187425 0.032 Uiso calc U . R 1 . .
H H4B 0.853209 0.147983 0.154044 0.032 Uiso calc U . R 1 . .
H H4C 0.895063 -0.007415 0.165546 0.032 Uiso calc U . R 1 . .
C C5 0.79913(19) 0.43868(11) 0.21372(4) 0.0204(2) Uani d . . . 1 . .
H H5A 0.900761 0.513758 0.20931 0.024 Uiso calc U . R 1 . .
H H5B 0.705354 0.464272 0.238732 0.024 Uiso calc U . R 1 . .
C C6 0.65857(18) 0.41376(10) 0.16850(4) 0.0188(2) Uani d . . . 1 . .
C C7 0.44916(19) 0.36047(12) 0.16899(4) 0.0218(2) Uani d . . . 1 . .
H H7 0.392604 0.341622 0.198191 0.026 Uiso calc U . R 1 . .
C C8 0.32184(19) 0.33454(12) 0.12713(4) 0.0236(2) Uani d . . . 1 . .
H H8 0.179473 0.297621 0.127705 0.028 Uiso calc U . R 1 . .
C C9 0.40439(19) 0.36299(12) 0.08459(4) 0.0226(2) Uani d . . . 1 . .
C C10 0.6136(2) 0.41611(13) 0.08347(4) 0.0249(3) Uani d . . . 1 . .
H H10 0.669799 0.435022 0.054244 0.03 Uiso calc U . R 1 . .
C C11 0.73881(19) 0.44111(12) 0.12531(4) 0.0226(2) Uani d . . . 1 . .
H H11 0.881519 0.477435 0.124616 0.027 Uiso calc U . R 1 . .
C C12 0.2644(2) 0.34656(14) 0.03933(5) 0.0307(3) Uani d . . . 1 . .
C C13 0.54777(19) 0.28612(13) 0.38040(4) 0.0253(3) Uani d . . . 1 . .
H H13A 0.498997 0.215342 0.401411 0.03 Uiso calc U . R 1 . .
H H13B 0.454471 0.281813 0.350289 0.03 Uiso calc U . R 1 . .
C C14 0.52413(19) 0.42317(14) 0.40303(5) 0.0278(3) Uani d . . . 1 . .
H H14A 0.371521 0.435096 0.410886 0.033 Uiso calc U . R 1 . .
H H14B 0.556049 0.49409 0.380365 0.033 Uiso calc U . R 1 . .
C C15 0.6791(2) 0.43770(14) 0.44761(4) 0.0286(3) Uani d . . . 1 . .
H H15A 0.635848 0.374324 0.471806 0.034 Uiso calc U . R 1 . .
H H15B 0.66894 0.52981 0.46015 0.034 Uiso calc U . R 1 . .
C C16 0.91466(19) 0.40917(12) 0.43721(4) 0.0234(2) Uani d . . . 1 . .
H H16A 0.964171 0.47928 0.416019 0.028 Uiso calc U . R 1 . .
H H16B 1.011463 0.411673 0.466862 0.028 Uiso calc U . R 1 . .
C C17 0.93051(19) 0.27226(12) 0.41419(4) 0.0231(2) Uani d . . . 1 . .
H H17A 1.081485 0.257745 0.405655 0.028 Uiso calc U . R 1 . .
H H17B 0.896712 0.201393 0.436715 0.028 Uiso calc U . R 1 . .

loop_
_atom_site_aniso_label
_atom_site_aniso_U_11
_atom_site_aniso_U_22
_atom_site_aniso_U_33
_atom_site_aniso_U_12
_atom_site_aniso_U_13
_atom_site_aniso_U_23
F1 0.0430(5) 0.0592(6) 0.0256(4) 0.0113(4) -0.0015(3) -0.0139(4)
F2 0.0702(7) 0.0484(6) 0.0443(5) 0.0296(5) -0.0293(5) -0.0060(4)
F3 0.0338(5) 0.0831(7) 0.0358(5) -0.0139(5) -0.0060(4) -0.0161(5)
O1 0.0170(4) 0.0201(4) 0.0223(4) 0.0039(3) 0.0002(3) -0.0011(3)
O2 0.0272(4) 0.0154(4) 0.0247(4) -0.0052(3) 0.0035(3) -0.0006(3)
N1 0.0171(4) 0.0134(4) 0.0179(4) -0.0025(3) 0.0018(3) -0.0001(3)
N2 0.0170(4) 0.0136(4) 0.0213(5) -0.0039(3) -0.0008(4) 0.0021(3)
N3 0.0172(5) 0.0293(5) 0.0186(5) -0.0002(4) -0.0001(4) -0.0048(4)
C1 0.0181(5) 0.0104(4) 0.0200(5) 0.0001(4) 0.0003(4) -0.0009(4)
C2 0.0162(5) 0.0168(5) 0.0182(5) -0.0005(4) 0.0011(4) -0.0015(4)
C3 0.0166(5) 0.0146(5) 0.0175(5) 0.0011(4) -0.0024(4) 0.0011(4)
C4 0.0266(6) 0.0175(5) 0.0210(5) 0.0005(4) 0.0044(4) -0.0018(4)
C5 0.0244(5) 0.0131(5) 0.0230(5) -0.0015(4) -0.0020(4) 0.0005(4)
C6 0.0212(5) 0.0126(5) 0.0219(5) 0.0022(4) -0.0008(4) 0.0008(4)
C7 0.0220(5) 0.0218(5) 0.0217(5) 0.0003(4) 0.0033(4) -0.0005(4)
C8 0.0184(5) 0.0244(6) 0.0278(6) 0.0004(4) 0.0006(4) -0.0029(5)
C9 0.0226(5) 0.0217(5) 0.0227(5) 0.0066(4) -0.0020(4) -0.0027(4)
C10 0.0261(6) 0.0272(6) 0.0218(5) 0.0046(5) 0.0032(4) 0.0043(5)
C11 0.0200(5) 0.0209(5) 0.0268(6) 0.0004(4) 0.0018(4) 0.0047(4)
C12 0.0291(6) 0.0348(7) 0.0270(6) 0.0090(5) -0.0040(5) -0.0058(5)
C13 0.0176(5) 0.0358(7) 0.0230(6) -0.0048(5) 0.0046(4) -0.0058(5)
C14 0.0191(5) 0.0343(7) 0.0307(6) 0.0003(5) 0.0066(5) -0.0044(5)
C15 0.0272(6) 0.0324(6) 0.0275(6) -0.0054(5) 0.0088(5) -0.0100(5)
C16 0.0226(6) 0.0278(6) 0.0198(5) -0.0043(5) 0.0019(4) -0.0035(4)
C17 0.0230(5) 0.0268(6) 0.0187(5) 0.0000(5) -0.0023(4) -0.0011(4)

loop_
_atom_type_symbol
_atom_type_description
_atom_type_scat_dispersion_real
_atom_type_scat_dispersion_imag
_atom_type_scat_source
C C 0.0181 0.0091 'International Tables Vol C Tables 4.2.6.8 and 6.1.1.4'
H H 0.0000 0.0000 'International Tables Vol C Tables 4.2.6.8 and 6.1.1.4'
F F 0.0727 0.0534 'International Tables Vol C Tables 4.2.6.8 and 6.1.1.4'
N N 0.0311 0.0180 'International Tables Vol C Tables 4.2.6.8 and 6.1.1.4'
O O 0.0492 0.0322 'International Tables Vol C Tables 4.2.6.8 and 6.1.1.4'

loop_
_geom_angle_atom_site_label_1
_geom_angle_atom_site_label_2
_geom_angle_atom_site_label_3
_geom_angle_site_symmetry_1
_geom_angle_site_symmetry_3
_geom_angle
_geom_angle_publ_flag
C3 N1 N2 . . 118.70(9) ?
C3 N1 C2 . . 121.41(9) ?
N2 N1 C2 . . 119.72(8) ?
N1 N2 C5 . . 112.30(8) ?
N1 N2 H2 . . 108.5(9) ?
C5 N2 H2 . . 110.2(9) ?
C1 N3 C13 . . 125.86(9) ?
C1 N3 C17 . . 120.03(9) ?
C13 N3 C17 . . 114.06(9) ?
O1 C1 N3 . . 122.58(10) ?
O1 C1 C2 . . 120.03(9) ?
N3 C1 C2 . . 117.39(9) ?
N1 C2 C1 . . 110.36(8) ?
N1 C2 H2A . . 109.6 ?
C1 C2 H2A . . 109.6 ?
N1 C2 H2B . . 109.6 ?
C1 C2 H2B . . 109.6 ?
H2A C2 H2B . . 108.1 ?
O2 C3 N1 . . 121.50(10) ?
O2 C3 C4 . . 121.14(10) ?
N1 C3 C4 . . 117.36(9) ?
C3 C4 H4A . . 109.5 ?
C3 C4 H4B . . 109.5 ?
H4A C4 H4B . . 109.5 ?
C3 C4 H4C . . 109.5 ?
H4A C4 H4C . . 109.5 ?
H4B C4 H4C . . 109.5 ?
N2 C5 C6 . . 110.49(9) ?
N2 C5 H5A . . 109.6 ?
C6 C5 H5A . . 109.6 ?
N2 C5 H5B . . 109.6 ?
C6 C5 H5B . . 109.6 ?
H5A C5 H5B . . 108.1 ?
C7 C6 C11 . . 118.90(10) ?
C7 C6 C5 . . 120.82(10) ?
C11 C6 C5 . . 120.26(10) ?
C8 C7 C6 . . 120.67(11) ?
C8 C7 H7 . . 119.7 ?
C6 C7 H7 . . 119.7 ?
C9 C8 C7 . . 119.50(11) ?
C9 C8 H8 . . 120.3 ?
C7 C8 H8 . . 120.3 ?
C8 C9 C10 . . 120.57(11) ?
C8 C9 C12 . . 120.49(11) ?
C10 C9 C12 . . 118.79(11) ?
C11 C10 C9 . . 119.40(11) ?
C11 C10 H10 . . 120.3 ?
C9 C10 H10 . . 120.3 ?
C10 C11 C6 . . 120.96(11) ?
C10 C11 H11 . . 119.5 ?
C6 C11 H11 . . 119.5 ?
F1 C12 F3 . . 106.20(11) ?
F1 C12 F2 . . 105.02(11) ?
F3 C12 F2 . . 106.89(11) ?
F1 C12 C9 . . 113.36(10) ?
F3 C12 C9 . . 113.47(11) ?
F2 C12 C9 . . 111.30(11) ?
N3 C13 C14 . . 109.83(10) ?
N3 C13 H13A . . 109.7 ?
C14 C13 H13A . . 109.7 ?
N3 C13 H13B . . 109.7 ?
C14 C13 H13B . . 109.7 ?
H13A C13 H13B . . 108.2 ?
C13 C14 C15 . . 111.26(11) ?
C13 C14 H14A . . 109.4 ?
C15 C14 H14A . . 109.4 ?
C13 C14 H14B . . 109.4 ?
C15 C14 H14B . . 109.4 ?
H14A C14 H14B . . 108.0 ?
C14 C15 C16 . . 110.50(9) ?
C14 C15 H15A . . 109.5 ?
C16 C15 H15A . . 109.5 ?
C14 C15 H15B . . 109.5 ?
C16 C15 H15B . . 109.5 ?
H15A C15 H15B . . 108.1 ?
C17 C16 C15 . . 110.43(10) ?
C17 C16 H16A . . 109.6 ?
C15 C16 H16A . . 109.6 ?
C17 C16 H16B . . 109.6 ?
C15 C16 H16B . . 109.6 ?
H16A C16 H16B . . 108.1 ?
N3 C17 C16 . . 110.43(10) ?
N3 C17 H17A . . 109.6 ?
C16 C17 H17A . . 109.6 ?
N3 C17 H17B . . 109.6 ?
C16 C17 H17B . . 109.6 ?
H17A C17 H17B . . 108.1 ?

loop_
_geom_bond_atom_site_label_1
_geom_bond_atom_site_label_2
_geom_bond_site_symmetry_2
_geom_bond_distance
_geom_bond_publ_flag
F1 C12 . 1.3341(15) ?
F2 C12 . 1.3437(16) ?
F3 C12 . 1.3362(17) ?
O1 C1 . 1.2312(13) ?
O2 C3 . 1.2319(13) ?
N1 C3 . 1.3542(14) ?
N1 N2 . 1.4149(12) ?
N1 C2 . 1.4550(13) ?
N2 C5 . 1.4758(14) ?
N2 H2 . 0.898(15) ?
N3 C1 . 1.3465(14) ?
N3 C13 . 1.4672(14) ?
N3 C17 . 1.4682(14) ?
C1 C2 . 1.5346(14) ?
C2 H2A . 0.99 ?
C2 H2B . 0.99 ?
C3 C4 . 1.5082(15) ?
C4 H4A . 0.98 ?
C4 H4B . 0.98 ?
C4 H4C . 0.98 ?
C5 C6 . 1.5077(15) ?
C5 H5A . 0.99 ?
C5 H5B . 0.99 ?
C6 C7 . 1.3925(16) ?
C6 C11 . 1.3948(16) ?
C7 C8 . 1.3922(16) ?
C7 H7 . 0.95 ?
C8 C9 . 1.3864(17) ?
C8 H8 . 0.95 ?
C9 C10 . 1.3923(17) ?
C9 C12 . 1.4950(16) ?
C10 C11 . 1.3839(17) ?
C10 H10 . 0.95 ?
C11 H11 . 0.95 ?
C13 C14 . 1.5244(18) ?
C13 H13A . 0.99 ?
C13 H13B . 0.99 ?
C14 C15 . 1.5261(17) ?
C14 H14A . 0.99 ?
C14 H14B . 0.99 ?
C15 C16 . 1.5288(16) ?
C15 H15A . 0.99 ?
C15 H15B . 0.99 ?
C16 C17 . 1.5223(16) ?
C16 H16A . 0.99 ?
C16 H16B . 0.99 ?
C17 H17A . 0.99 ?
C17 H17B . 0.99 ?

loop_
_geom_hbond_atom_site_label_D
_geom_hbond_atom_site_label_H
_geom_hbond_atom_site_label_A
_geom_hbond_site_symmetry_A
_geom_hbond_distance_DH
_geom_hbond_distance_HA
_geom_hbond_distance_DA
_geom_hbond_angle_DHA
_geom_hbond_publ_flag
N2 H2 O1 . 0.898(15) 2.350(14) 2.9271(12) 122.0(11) ?
N2 H2 O2 2_755 0.898(15) 2.479(15) 3.2020(12) 137.8(12) ?

loop_
_geom_torsion_atom_site_label_1
_geom_torsion_atom_site_label_2
_geom_torsion_atom_site_label_3
_geom_torsion_atom_site_label_4
_geom_torsion_site_symmetry_1
_geom_torsion_site_symmetry_2
_geom_torsion_site_symmetry_3
_geom_torsion_site_symmetry_4
_geom_torsion
_geom_torsion_publ_flag
C3 N1 N2 C5 . . . . 118.87(10) ?
C2 N1 N2 C5 . . . . -65.87(12) ?
C13 N3 C1 O1 . . . . 177.09(11) ?
C17 N3 C1 O1 . . . . -0.02(16) ?
C13 N3 C1 C2 . . . . -2.78(16) ?
C17 N3 C1 C2 . . . . -179.90(10) ?
C3 N1 C2 C1 . . . . 108.85(10) ?
N2 N1 C2 C1 . . . . -66.28(12) ?
O1 C1 C2 N1 . . . . -2.07(14) ?
N3 C1 C2 N1 . . . . 177.80(9) ?
N2 N1 C3 O2 . . . . 178.28(9) ?
C2 N1 C3 O2 . . . . 3.11(15) ?
N2 N1 C3 C4 . . . . -1.29(14) ?
C2 N1 C3 C4 . . . . -176.47(9) ?
N1 N2 C5 C6 . . . . -70.85(11) ?
N2 C5 C6 C7 . . . . 87.65(12) ?
N2 C5 C6 C11 . . . . -90.90(12) ?
C11 C6 C7 C8 . . . . 0.15(17) ?
C5 C6 C7 C8 . . . . -178.42(10) ?
C6 C7 C8 C9 . . . . -0.42(18) ?
C7 C8 C9 C10 . . . . 0.51(18) ?
C7 C8 C9 C12 . . . . -175.01(11) ?
C8 C9 C10 C11 . . . . -0.34(18) ?
C12 C9 C10 C11 . . . . 175.26(11) ?
C9 C10 C11 C6 . . . . 0.06(18) ?
C7 C6 C11 C10 . . . . 0.03(17) ?
C5 C6 C11 C10 . . . . 178.61(10) ?
C8 C9 C12 F1 . . . . -138.30(13) ?
C10 C9 C12 F1 . . . . 46.10(17) ?
C8 C9 C12 F3 . . . . -17.04(17) ?
C10 C9 C12 F3 . . . . 167.36(11) ?
C8 C9 C12 F2 . . . . 103.57(14) ?
C10 C9 C12 F2 . . . . -72.03(15) ?
C1 N3 C13 C14 . . . . -119.92(12) ?
C17 N3 C13 C14 . . . . 57.34(13) ?
N3 C13 C14 C15 . . . . -54.86(13) ?
C13 C14 C15 C16 . . . . 54.74(14) ?
C14 C15 C16 C17 . . . . -54.63(14) ?
C1 N3 C17 C16 . . . . 119.41(11) ?
C13 N3 C17 C16 . . . . -58.03(13) ?
C15 C16 C17 N3 . . . . 55.35(13) ?
